data_7111936
loop_
_publ_author_name
'Istvan Kocsis'
'Dan Dumitrescu'
'Yves-Marie Legrand'
'Arie van der Lee'
'Ion Grosu'
'Mihail Barboiu'

_publ_section_title
;
 Self-sorting of dynamic metallosupramolecular libraries (DMLs) via
 metal-driven selection
;
_journal_name_full Chem.Commun.
_journal_page_first 2621
_journal_paper_doi 10.1039/c3cc49673b
_journal_volume 50
_journal_year 2014
_chemical_formula_moiety 'C38 H34 N10 Zn, 0.5(C2 F6 O6 S2), C F3 O3 S'
_chemical_formula_sum 'C40 H34 F6 N10 O6 S2 Zn'
_chemical_formula_weight 994.30
_space_group_IT_number 2
_symmetry_cell_setting triclinic
_symmetry_space_group_name_Hall '-P 1'
_symmetry_space_group_name_H-M 'P -1'
_atom_sites_solution_hydrogens difmap
_atom_sites_solution_primary iterative
_cell_angle_alpha 71.881(4)
_cell_angle_beta 87.938(4)
_cell_angle_gamma 76.949(4)
_cell_formula_units_Z 2
_cell_length_a 10.8863(5)
_cell_length_b 11.9081(6)
_cell_length_c 17.5294(8)
_cell_measurement_reflns_used 5510
_cell_measurement_temperature 175
_cell_measurement_theta_max 25.4930
_cell_measurement_theta_min 1.8810
_cell_volume 2102.52(18)
_computing_cell_refinement
;
CrysAlisPro, Agilent Technologies,
Version 1.171.36.24 (release 03-12-2012 CrysAlis171 .NET)
(compiled Dec  3 2012,18:21:49)
;
_computing_data_collection
;
CrysAlisPro, Agilent Technologies,
Version 1.171.36.24 (release 03-12-2012 CrysAlis171 .NET)
(compiled Dec  3 2012,18:21:49)
;
_computing_data_reduction
;
CrysAlisPro, Agilent Technologies,
Version 1.171.36.24 (release 03-12-2012 CrysAlis171 .NET)
(compiled Dec  3 2012,18:21:49)
;
_computing_molecular_graphics 'CAMERON (Watkin et al., 1996)'
_computing_publication_material 'CRYSTALS (Betteridge et al., 2003)'
_computing_structure_refinement 'CRYSTALS (Betteridge et al., 2003)'
_computing_structure_solution 'Superflip (Palatinus & Chapuis, 2007)'
_diffrn_ambient_temperature 175
_diffrn_detector_area_resol_mean 16.0143
_diffrn_measured_fraction_theta_full 0.999
_diffrn_measured_fraction_theta_max 0.796
_diffrn_measurement_details
;
  1 omega   27.00   77.00   1.0000  455.3100
omega____ theta____ kappa____ phi______ frames
    -        9.3506   57.0000   60.0000 50

  2 omega   -6.00   77.00   1.0000  455.3100
omega____ theta____ kappa____ phi______ frames
    -        9.3506   57.0000  150.0000 83

  3 omega  -24.00   12.00   1.0000  455.3100
omega____ theta____ kappa____ phi______ frames
    -        9.3506  -99.0000 -120.0000 36

  4 omega    2.00   56.00   1.0000  455.3100
omega____ theta____ kappa____ phi______ frames
    -        9.3506   57.0000   30.0000 54

  5 omega   -2.00   38.00   1.0000  455.3100
omega____ theta____ kappa____ phi______ frames
    -        9.3506   57.0000 -120.0000 40

  6 omega  -25.00   48.00   1.0000  455.3100
omega____ theta____ kappa____ phi______ frames
    -        9.3506  -99.0000  -60.0000 73

;
_diffrn_measurement_device Area
_diffrn_measurement_device_type 'Xcalibur, Sapphire3, Gemini'
_diffrn_measurement_method '\w scans'
_diffrn_orient_matrix_UB_11 -0.0248083000
_diffrn_orient_matrix_UB_12 0.0459621000
_diffrn_orient_matrix_UB_13 -0.0361025000
_diffrn_orient_matrix_UB_21 -0.0279307000
_diffrn_orient_matrix_UB_22 0.0389374000
_diffrn_orient_matrix_UB_23 0.0224274000
_diffrn_orient_matrix_UB_31 0.0555327000
_diffrn_orient_matrix_UB_32 0.0225949000
_diffrn_orient_matrix_UB_33 -0.0029488000
_diffrn_radiation_monochromator graphite
_diffrn_radiation_source 'Enhance (Mo) X-ray Source'
_diffrn_radiation_type 'Mo K\a'
_diffrn_radiation_wavelength 0.71073
_diffrn_reflns_av_R_equivalents 0.027
_diffrn_reflns_av_sigmaI/netI 0.0438
_diffrn_reflns_limit_h_max 13
_diffrn_reflns_limit_h_min -13
_diffrn_reflns_limit_k_max 11
_diffrn_reflns_limit_k_min -13
_diffrn_reflns_limit_l_max 21
_diffrn_reflns_limit_l_min -21
_diffrn_reflns_number 14302
_diffrn_reflns_theta_full 23.050
_diffrn_reflns_theta_max 26.763
_diffrn_reflns_theta_min 1.847
_exptl_absorpt_coefficient_mu 0.771
_exptl_absorpt_correction_T_max 1.00000
_exptl_absorpt_correction_T_min 0.97270
_exptl_absorpt_correction_type multi-scan
_exptl_absorpt_process_details
;
CrysAlisPro, Agilent Technologies,
Version 1.171.36.24 (release 03-12-2012 CrysAlis171 .NET)
(compiled Dec  3 2012,18:21:49)
Empirical absorption correction using spherical harmonics,
 implemented in SCALE3 ABSPACK scaling algorithm.
;
_exptl_crystal_colour colourless
_exptl_crystal_density_diffrn 1.570
_exptl_crystal_density_method 'not measured'
_exptl_crystal_description prism
_exptl_crystal_F_000 1016
_exptl_crystal_size_max 0.400
_exptl_crystal_size_mid 0.300
_exptl_crystal_size_min 0.200
_refine_diff_density_max 0.70
_refine_diff_density_min -0.43
_refine_ls_extinction_method None
_refine_ls_goodness_of_fit_ref 1.1870
_refine_ls_hydrogen_treatment constr
_refine_ls_matrix_type full
_refine_ls_number_parameters 658
_refine_ls_number_reflns 5969
_refine_ls_number_restraints 171
_refine_ls_R_factor_all 0.0556
_refine_ls_R_factor_gt 0.0430
_refine_ls_shift/su_max 0.0005476
_refine_ls_shift/su_mean 0.0000204
_refine_ls_structure_factor_coef F
_refine_ls_weighting_details
;
 Method, part 1, Chebychev polynomial, (Watkin, 1994, Prince, 1982) 
 [weight] = 1.0/[A~0~*T~0~(x)+A~1~*T~1~(x) ... +A~n-1~]*T~n-1~(x)] 
 where A~i~ are the Chebychev coefficients listed below and x= Fcalc/Fmax 
 Method = Robust Weighting (Prince, 1982) 
 W = [weight] * [1-(deltaF/6*sigmaF)^2^]^2^ 
 A~i~ are: 
 4.35 -0.398 3.46 
;
_refine_ls_weighting_scheme calc
_refine_ls_wR_factor_all 0.0494
_refine_ls_wR_factor_gt 0.0451
_refine_ls_wR_factor_ref 0.0451
_reflns_limit_h_max 13
_reflns_limit_h_min -13
_reflns_limit_k_max 13
_reflns_limit_k_min -12
_reflns_limit_l_max 21
_reflns_limit_l_min 0
_reflns_number_gt 5969
_reflns_number_total 7133
_reflns_threshold_expression I>2.0\s(I)
_oxford_diffrn_Wilson_B_factor 2.03
_oxford_diffrn_Wilson_scale 0.78
_oxford_refine_ls_r_factor_ref 0.0430
_oxford_refine_ls_scale 1.2925(18)
_oxford_reflns_number_all 7133
_oxford_reflns_threshold_expression_ref I>2.0\s(I)
_cod_data_source_file c3cc49673b.txt
_cod_data_source_block 1
_cod_original_cell_volume 2102.52(19)
_cod_original_sg_symbol_H-M 'P -1 '
_cod_database_code 7111936
_cell_oxdiff_length_a 10.8863(5)
_cell_oxdiff_length_b 11.9081(6)
_cell_oxdiff_length_c 17.5294(8)
_cell_oxdiff_angle_alpha 71.881(4)
_cell_oxdiff_angle_beta 87.938(4)
_cell_oxdiff_angle_gamma 76.949(4)
_cell_oxdiff_volume 2102.52(18)
_montpellier_reflns_maxres 0.79
_montpellier_reflns_completeness_maxres 79.62
_montpellier_reflns_redundancy_maxres 2.01

loop_
_symmetry_equiv_pos_as_xyz
x,y,z
-x,-y,-z

loop_
_atom_site_label
_atom_site_type_symbol
_atom_site_fract_x
_atom_site_fract_y
_atom_site_fract_z
_atom_site_U_iso_or_equiv
_atom_site_occupancy
_atom_site_adp_type
_atom_site_refinement_flags_posn
_atom_site_refinement_flags_adp
Zn1 Zn 0.27748(3) 0.48067(3) 0.241699(18) 0.0237 1.0000 Uani . .
N2 N 0.3135(2) 0.5475(2) 0.34183(13) 0.0261 1.0000 Uani . .
C3 C 0.2963(3) 0.6624(2) 0.32146(16) 0.0287 1.0000 Uani . .
C4 C 0.2528(3) 0.7338(2) 0.23793(17) 0.0295 1.0000 Uani . .
N5 N 0.2396(2) 0.66587(19) 0.19225(13) 0.0251 1.0000 Uani . .
C6 C 0.2043(2) 0.7167(2) 0.11461(16) 0.0287 1.0000 Uani . .
C7 C 0.1808(3) 0.8420(3) 0.07899(19) 0.0383 1.0000 Uani . .
C8 C 0.1928(3) 0.9124(3) 0.1261(2) 0.0458 1.0000 Uani . .
C9 C 0.2298(3) 0.8594(3) 0.2064(2) 0.0386 1.0000 Uani . .
C10 C 0.1897(2) 0.6279(3) 0.07426(16) 0.0297 1.0000 Uani . .
N11 N 0.2107(2) 0.5170(2) 0.11599(13) 0.0268 1.0000 Uani . .
C12 C 0.1934(3) 0.4272(3) 0.07823(18) 0.0340 1.0000 Uani . .
C13 C 0.3168(3) 0.3402(3) 0.07755(16) 0.0306 1.0000 Uani . .
C14 C 0.3353(3) 0.2153(3) 0.11083(18) 0.0423 1.0000 Uani . .
C15 C 0.4531(4) 0.1430(3) 0.1070(2) 0.0516 1.0000 Uani . .
C16 C 0.5477(4) 0.1974(3) 0.07055(19) 0.0497 1.0000 Uani . .
N17 N 0.5331(3) 0.3167(3) 0.03714(16) 0.0465 1.0000 Uani . .
C18 C 0.4189(3) 0.3845(3) 0.04153(17) 0.0355 1.0000 Uani . .
C19 C 0.3679(3) 0.4755(3) 0.42260(17) 0.0352 1.0000 Uani . .
C20 C 0.2909(3) 0.3872(3) 0.46811(16) 0.0315 1.0000 Uani . .
C21 C 0.1761(3) 0.4270(3) 0.4981(2) 0.0456 1.0000 Uani . .
N22 N 0.1066(3) 0.3538(3) 0.5444(2) 0.0633 1.0000 Uani . .
C23 C 0.1533(4) 0.2347(4) 0.5595(2) 0.0595 1.0000 Uani . .
C24 C 0.2652(4) 0.1862(3) 0.5315(2) 0.0502 1.0000 Uani . .
C25 C 0.3360(3) 0.2631(3) 0.48522(18) 0.0391 1.0000 Uani . .
N26 N 0.3330(2) 0.29514(19) 0.28389(12) 0.0239 1.0000 Uani . .
C27 C 0.2472(3) 0.2309(2) 0.31461(15) 0.0293 1.0000 Uani . .
C28 C 0.2808(3) 0.1059(3) 0.34506(19) 0.0425 1.0000 Uani . .
C29 C 0.4060(3) 0.0486(3) 0.34634(19) 0.0448 1.0000 Uani . .
C30 C 0.4944(3) 0.1153(3) 0.31508(18) 0.0377 1.0000 Uani . .
C31 C 0.4539(3) 0.2409(2) 0.28192(15) 0.0285 1.0000 Uani . .
C32 C 0.5354(3) 0.3235(2) 0.24180(16) 0.0283 1.0000 Uani . .
N33 N 0.4861(2) 0.4365(2) 0.21563(13) 0.0255 1.0000 Uani . .
C34 C 0.5652(3) 0.5174(3) 0.16963(18) 0.0345 1.0000 Uani . .
C35 C 0.5738(2) 0.6133(2) 0.20706(16) 0.0271 1.0000 Uani . .
C36 C 0.5456(3) 0.7343(3) 0.1624(2) 0.0423 1.0000 Uani . .
N37 N 0.5521(3) 0.8252(3) 0.1898(2) 0.0619 1.0000 Uani . .
C38 C 0.5902(4) 0.7939(4) 0.2660(3) 0.0649 1.0000 Uani . .
C39 C 0.6196(4) 0.6776(4) 0.3162(2) 0.0585 1.0000 Uani . .
C40 C 0.6134(3) 0.5848(3) 0.28647(18) 0.0395 1.0000 Uani . .
C41 C 0.1195(3) 0.3051(3) 0.31652(16) 0.0333 1.0000 Uani . .
N42 N 0.1028(2) 0.4193(2) 0.29402(13) 0.0304 1.0000 Uani . .
C43 C -0.0235(3) 0.4922(3) 0.30071(18) 0.0406 1.0000 Uani . .
C44 C -0.0680(2) 0.5878(3) 0.22221(17) 0.0336 1.0000 Uani . .
C45 C -0.0810(3) 0.7102(3) 0.21168(19) 0.0403 1.0000 Uani . .
C46 C -0.1199(3) 0.7929(3) 0.1370(2) 0.0527 1.0000 Uani . .
C47 C -0.1432(4) 0.7507(4) 0.0756(2) 0.0578 1.0000 Uani . .
N48 N -0.1335(3) 0.6344(3) 0.08414(18) 0.0548 1.0000 Uani . .
C49 C -0.0973(3) 0.5562(3) 0.1566(2) 0.0415 1.0000 Uani . .
S50 S -0.06407(7) 0.17824(7) 0.16289(5) 0.0389 1.0000 Uani . .
O51 O 0.0555(3) 0.1752(3) 0.1950(2) 0.0773 1.0000 Uani . .
O52 O -0.1606(3) 0.2854(2) 0.1534(2) 0.0756 1.0000 Uani . .
O53 O -0.0558(3) 0.1317(3) 0.09664(14) 0.0688 1.0000 Uani . .
C54 C -0.1195(3) 0.0636(3) 0.2420(2) 0.0448 1.0000 Uani . .
F55 F -0.2275(2) 0.0463(3) 0.2198(2) 0.0926 1.0000 Uani . .
F56 F -0.1420(3) 0.0927(3) 0.30721(15) 0.1035 1.0000 Uani . .
F57 F -0.0383(2) -0.04317(19) 0.26059(14) 0.0681 1.0000 Uani . .
H17 H -0.0176 0.5294 0.3419 0.0495 1.0000 Uiso R .
H26 H 0.2931 0.1041 0.5428 0.0600 1.0000 Uiso R .
H27 H 0.1641 0.6548 0.0202 0.0354 1.0000 Uiso R .
H28 H 0.2397 0.9062 0.2376 0.0462 1.0000 Uiso R .
H32 H 0.4081 0.4683 0.0185 0.0427 1.0000 Uiso R .
H34 H 0.3771 0.5278 0.4531 0.0418 1.0000 Uiso R .
H35 H 0.6281 0.1480 0.0692 0.0600 1.0000 Uiso R .
H36 H 0.1592 0.4674 0.0245 0.0411 1.0000 Uiso R .
H42 H 0.6197 0.2944 0.2359 0.0334 1.0000 Uiso R .
H48 H 0.1762 0.9972 0.1037 0.0548 1.0000 Uiso R .
H50 H 0.6344 0.5053 0.3182 0.0475 1.0000 Uiso R .
H53 H -0.0824 0.4401 0.3173 0.0492 1.0000 Uiso R .
H57 H 0.5803 0.0797 0.3156 0.0452 1.0000 Uiso R .
H61 H 0.2701 0.1819 0.1353 0.0498 1.0000 Uiso R .
H67 H 0.1562 0.8759 0.0251 0.0460 1.0000 Uiso R .
H68 H 0.1441 0.5111 0.4851 0.0553 1.0000 Uiso R .
H69 H 0.4498 0.4299 0.4158 0.0421 1.0000 Uiso R .
H70 H 0.6496 0.4710 0.1658 0.0414 1.0000 Uiso R .
H5 H 0.2190 0.0630 0.3641 0.0504 1.0000 Uiso R .
H7 H 0.5203 0.7537 0.1093 0.0494 1.0000 Uiso R .
H8 H -0.0907 0.4744 0.1638 0.0500 1.0000 Uiso R .
H9 H 0.4283 -0.0333 0.3679 0.0541 1.0000 Uiso R .
H10 H 0.4115 0.2299 0.4658 0.0465 1.0000 Uiso R .
H12 H -0.0628 0.7346 0.2547 0.0489 1.0000 Uiso R .
H13 H 0.1348 0.3835 0.1082 0.0404 1.0000 Uiso R .
H14 H 0.3117 0.7023 0.3573 0.0351 1.0000 Uiso R .
H15 H 0.6439 0.6612 0.3696 0.0714 1.0000 Uiso R .
H16 H 0.0545 0.2667 0.3346 0.0406 1.0000 Uiso R .
H18 H 0.4673 0.0587 0.1285 0.0623 1.0000 Uiso R .
H20 H 0.5251 0.5587 0.1167 0.0419 1.0000 Uiso R .
H21 H -0.1690 0.8065 0.0250 0.0694 1.0000 Uiso R .
H22 H 0.5975 0.8552 0.2869 0.0781 1.0000 Uiso R .
H24 H 0.1071 0.1820 0.5925 0.0719 1.0000 Uiso R .
H25 H -0.1294 0.8743 0.1286 0.0631 1.0000 Uiso R .
S101 S 0.6885(2) 0.2072(2) 0.47110(18) 0.0349 0.5000 Uani . U
O102 O 0.6700(9) 0.2976(7) 0.3921(4) 0.0806 0.5000 Uani . U
O103 O 0.6746(5) 0.0928(5) 0.4697(3) 0.0585 0.5000 Uani . U
O104 O 0.6283(14) 0.2440(10) 0.5370(8) 0.0588 0.5000 Uani . U
C105 C 0.8535(8) 0.1847(7) 0.4938(6) 0.0458 0.5000 Uani . U
F106 F 0.8844(6) 0.2897(5) 0.4855(4) 0.1056 0.5000 Uani . U
F107 F 0.9309(14) 0.1372(9) 0.4452(10) 0.0799 0.5000 Uani . U
F108 F 0.9055(15) 0.1254(14) 0.5650(10) 0.0861 0.5000 Uani . U
S201 S 0.7047(3) 0.2478(2) 0.4738(2) 0.0453 0.5000 Uani . U
O202 O 0.6545(8) 0.2376(7) 0.4050(4) 0.0716 0.5000 Uani . U
O203 O 0.7388(8) 0.3611(5) 0.4614(4) 0.0890 0.5000 Uani . U
O204 O 0.6407(12) 0.2049(8) 0.5466(7) 0.0497 0.5000 Uani . U
C205 C 0.8563(8) 0.1380(7) 0.4943(6) 0.0447 0.5000 Uani . U
F206 F 0.8414(4) 0.0312(4) 0.4930(3) 0.0710 0.5000 Uani . U
F207 F 0.8834(12) 0.1102(12) 0.5681(9) 0.0697 0.5000 Uani . U
F208 F 0.9361(14) 0.1789(9) 0.4405(10) 0.0803 0.5000 Uani . U

loop_
_atom_site_aniso_label
_atom_site_aniso_U_11
_atom_site_aniso_U_22
_atom_site_aniso_U_33
_atom_site_aniso_U_23
_atom_site_aniso_U_13
_atom_site_aniso_U_12
Zn1 0.02712(17) 0.02132(16) 0.02223(16) -0.00552(11) 0.00100(11) -0.00620(11)
N2 0.0229(11) 0.0341(13) 0.0239(11) -0.0116(10) 0.0031(9) -0.0084(9)
C3 0.0303(14) 0.0323(15) 0.0312(14) -0.0202(12) 0.0056(12) -0.0083(11)
C4 0.0262(14) 0.0279(14) 0.0368(15) -0.0144(12) 0.0083(12) -0.0058(11)
N5 0.0241(11) 0.0232(11) 0.0265(11) -0.0071(9) 0.0034(9) -0.0036(9)
C6 0.0236(13) 0.0309(14) 0.0264(14) -0.0037(11) 0.0047(11) -0.0035(11)
C7 0.0370(16) 0.0306(15) 0.0359(16) 0.0008(13) 0.0054(13) -0.0015(12)
C8 0.050(2) 0.0201(14) 0.056(2) -0.0022(14) 0.0080(16) -0.0004(13)
C9 0.0397(17) 0.0294(15) 0.0502(18) -0.0191(14) 0.0088(14) -0.0068(12)
C10 0.0263(14) 0.0412(16) 0.0182(12) -0.0042(12) 0.0005(11) -0.0076(12)
N11 0.0250(11) 0.0356(13) 0.0228(11) -0.0114(10) 0.0028(9) -0.0096(9)
C12 0.0302(15) 0.0466(17) 0.0323(15) -0.0172(13) 0.0009(12) -0.0159(13)
C13 0.0389(16) 0.0388(16) 0.0215(13) -0.0153(12) 0.0025(12) -0.0155(12)
C14 0.058(2) 0.0442(18) 0.0326(16) -0.0156(14) 0.0069(15) -0.0224(16)
C15 0.077(3) 0.0357(17) 0.0354(17) -0.0085(14) 0.0015(17) -0.0033(17)
C16 0.053(2) 0.054(2) 0.0328(16) -0.0132(15) 0.0029(15) 0.0052(16)
N17 0.0458(16) 0.0555(17) 0.0349(14) -0.0133(13) 0.0094(12) -0.0070(13)
C18 0.0416(17) 0.0380(16) 0.0276(14) -0.0102(12) 0.0058(13) -0.0112(13)
C19 0.0312(15) 0.0471(17) 0.0277(14) -0.0088(13) -0.0021(12) -0.0130(13)
C20 0.0289(15) 0.0425(16) 0.0218(13) -0.0081(12) -0.0073(11) -0.0072(12)
C21 0.0361(17) 0.0472(19) 0.0473(19) -0.0070(15) -0.0003(15) -0.0076(14)
N22 0.0391(17) 0.079(2) 0.063(2) -0.0066(18) 0.0101(15) -0.0188(16)
C23 0.057(2) 0.074(3) 0.046(2) -0.0007(19) -0.0048(18) -0.037(2)
C24 0.070(3) 0.0426(19) 0.0406(18) -0.0079(15) -0.0149(17) -0.0229(17)
C25 0.0441(18) 0.0460(18) 0.0298(15) -0.0159(13) -0.0031(13) -0.0092(14)
N26 0.0302(12) 0.0233(11) 0.0194(10) -0.0065(9) -0.0024(9) -0.0081(9)
C27 0.0426(16) 0.0278(14) 0.0203(13) -0.0044(11) -0.0005(11) -0.0174(12)
C28 0.055(2) 0.0364(17) 0.0352(16) -0.0025(13) 0.0018(14) -0.0199(15)
C29 0.065(2) 0.0231(15) 0.0408(17) -0.0032(13) 0.0013(16) -0.0088(14)
C30 0.0450(18) 0.0286(15) 0.0345(15) -0.0075(12) -0.0043(13) -0.0007(13)
C31 0.0359(16) 0.0271(14) 0.0229(13) -0.0092(11) -0.0024(11) -0.0054(11)
C32 0.0234(13) 0.0326(15) 0.0305(14) -0.0152(12) -0.0010(11) -0.0018(11)
N33 0.0280(12) 0.0290(12) 0.0231(11) -0.0113(9) 0.0030(9) -0.0091(9)
C34 0.0382(16) 0.0355(16) 0.0312(15) -0.0107(12) 0.0117(13) -0.0123(13)
C35 0.0200(13) 0.0322(14) 0.0294(14) -0.0094(11) 0.0068(11) -0.0076(11)
C36 0.0426(18) 0.0363(17) 0.0454(18) -0.0080(14) -0.0053(14) -0.0095(14)
N37 0.0566(19) 0.0340(16) 0.098(3) -0.0269(17) -0.0012(18) -0.0072(13)
C38 0.060(2) 0.072(3) 0.094(3) -0.059(3) 0.025(2) -0.034(2)
C39 0.056(2) 0.101(3) 0.0441(19) -0.040(2) 0.0137(17) -0.047(2)
C40 0.0383(17) 0.0542(19) 0.0278(15) -0.0075(14) 0.0012(13) -0.0216(14)
C41 0.0326(15) 0.0417(17) 0.0269(14) -0.0047(12) 0.0059(12) -0.0204(13)
N42 0.0270(12) 0.0385(14) 0.0264(11) -0.0099(10) 0.0057(9) -0.0099(10)
C43 0.0323(16) 0.0521(19) 0.0357(16) -0.0115(14) 0.0113(13) -0.0108(14)
C44 0.0177(13) 0.0500(18) 0.0366(16) -0.0187(14) 0.0064(12) -0.0081(12)
C45 0.0344(16) 0.0496(19) 0.0433(18) -0.0233(15) 0.0022(14) -0.0097(14)
C46 0.050(2) 0.0411(19) 0.061(2) -0.0108(17) -0.0010(17) -0.0039(15)
C47 0.047(2) 0.071(3) 0.044(2) -0.0108(18) -0.0088(16) -0.0003(18)
N48 0.0453(17) 0.076(2) 0.0439(17) -0.0264(16) -0.0105(13) -0.0036(15)
C49 0.0275(15) 0.0516(19) 0.052(2) -0.0263(16) 0.0029(14) -0.0087(13)
S50 0.0367(4) 0.0366(4) 0.0412(4) -0.0080(3) 0.0017(3) -0.0096(3)
O51 0.0540(17) 0.093(2) 0.088(2) -0.0132(17) -0.0058(15) -0.0419(16)
O52 0.0713(19) 0.0383(14) 0.106(2) -0.0161(15) 0.0146(17) -0.0015(13)
O53 0.087(2) 0.0747(18) 0.0303(12) -0.0113(12) -0.0006(13) 0.0042(15)
C54 0.0439(19) 0.0426(18) 0.0476(19) -0.0157(15) 0.0122(15) -0.0083(15)
F55 0.0531(14) 0.0842(18) 0.137(3) -0.0154(17) 0.0101(15) -0.0373(13)
F56 0.151(3) 0.103(2) 0.0538(15) -0.0335(15) 0.0489(17) -0.018(2)
F57 0.0703(15) 0.0446(12) 0.0669(14) 0.0031(10) 0.0193(11) 0.0002(10)
S101 0.0388(9) 0.0308(12) 0.0311(8) -0.0103(10) -0.0069(7) 0.0024(9)
O102 0.089(4) 0.070(4) 0.0492(17) 0.017(2) -0.021(2) 0.001(4)
O103 0.067(2) 0.065(2) 0.066(3) -0.043(2) 0.002(3) -0.027(2)
O104 0.055(3) 0.069(6) 0.063(4) -0.047(5) 0.002(3) 0.002(4)
C105 0.0459(14) 0.042(2) 0.0449(19) -0.002(3) -0.0014(14) -0.016(2)
F106 0.111(3) 0.080(3) 0.142(5) -0.025(3) -0.014(3) -0.066(3)
F107 0.055(3) 0.091(6) 0.080(3) -0.015(6) 0.028(3) -0.010(4)
F108 0.046(4) 0.143(6) 0.0558(19) 0.007(3) -0.019(3) -0.045(4)
S201 0.0548(11) 0.0369(13) 0.0399(9) -0.0120(11) -0.0050(8) -0.0005(9)
O202 0.068(3) 0.100(4) 0.0360(19) -0.013(2) -0.016(2) -0.007(3)
O203 0.140(4) 0.0262(19) 0.093(4) -0.011(2) 0.011(3) -0.0156(18)
O204 0.051(3) 0.059(6) 0.044(2) -0.028(3) 0.003(3) -0.005(4)
C205 0.0375(16) 0.043(2) 0.0454(19) 0.000(3) 0.0034(14) -0.0114(17)
F206 0.072(2) 0.0333(17) 0.096(3) -0.014(2) 0.026(2) -0.0010(15)
F207 0.045(5) 0.095(4) 0.0516(16) 0.015(2) -0.018(3) -0.028(3)
F208 0.054(2) 0.092(5) 0.074(3) 0.008(4) 0.022(2) -0.026(4)

loop_
_atom_type_symbol
_atom_type_scat_dispersion_real
_atom_type_scat_dispersion_imag
_atom_type_scat_Cromer_Mann_a1
_atom_type_scat_Cromer_Mann_b1
_atom_type_scat_Cromer_Mann_a2
_atom_type_scat_Cromer_Mann_b2
_atom_type_scat_Cromer_Mann_a3
_atom_type_scat_Cromer_Mann_b3
_atom_type_scat_Cromer_Mann_a4
_atom_type_scat_Cromer_Mann_b4
_atom_type_scat_Cromer_Mann_c
_atom_type_scat_source
C 0.0033 0.0016 2.3100 20.8439 1.0200 10.2075 1.5886 0.5687 0.8650 51.6512 0.2156 'International Tables Vol C 4.2.6.8 and 6.1.1.4'
H 0.0000 0.0000 0.4930 10.5109 0.3229 26.1257 0.1402 3.1424 0.0408 57.7998 0.0030 'International Tables Vol C 4.2.6.8 and 6.1.1.4'
N 0.0061 0.0033 12.2126 0.0057 3.1322 9.8933 2.0125 28.9975 1.1663 0.5826 -11.5290 'International Tables Vol C 4.2.6.8 and 6.1.1.4'
O 0.0106 0.0060 3.0485 13.2771 2.2868 5.7011 1.5463 0.3239 0.8670 32.9089 0.2508 'International Tables Vol C 4.2.6.8 and 6.1.1.4'
S 0.1246 0.1234 6.9053 1.4679 5.2034 22.2151 1.4379 0.2536 1.5863 56.1720 0.8669 'International Tables Vol C 4.2.6.8 and 6.1.1.4'
Zn 0.2839 1.4301 14.0743 3.2655 7.0318 0.2333 5.1652 10.3163 2.4100 58.7097 1.3041 'International Tables Vol C 4.2.6.8 and 6.1.1.4'
F 0.0171 0.0103 3.5392 10.2825 2.6412 4.2944 1.5170 0.2615 1.0243 26.1476 0.2776 'International Tables Vol C 4.2.6.8 and 6.1.1.4'

loop_
_montpellier_diffrn_reflns_class_number
_montpellier_diffrn_reflns_class_d_res_high
_montpellier_diffrn_reflns_class_d_res_low
_montpellier_diffrn_reflns_class_redundancy
_montpellier_diffrn_reflns_class_av_i/ui
_diffrn_reflns_class_av_R_eq
_montpellier_diffrn_reflns_class_completeness_shell
_montpellier_diffrn_reflns_class_cumul_completeness
0 100.0 1.83 3.0 54.27 0.016 99.7 99.72
1 1.83 1.46 3.3 34.38 0.030 100.0 99.86
2 1.46 1.27 2.6 24.12 0.035 100.0 99.91
3 1.27 1.16 2.3 19.90 0.038 100.0 99.93
4 1.16 1.07 2.0 14.69 0.053 100.0 99.94
5 1.07 1.01 1.6 10.63 0.052 100.0 99.95
6 1.01 0.96 1.5 8.85 0.056 100.0 99.96
7 0.96 0.92 1.4 7.12 0.077 99.9 99.95
8 0.92 0.88 1.3 5.82 0.081 88.1 98.48
9 0.88 0.79 1.1 3.89 0.141 29.3 79.62

loop_
_geom_angle_atom_site_label_1
_geom_angle_atom_site_label_2
_geom_angle_atom_site_label_3
_geom_angle
_geom_angle_publ_flag
N2 Zn1 N5 75.46(8) yes
N2 Zn1 N11 150.22(8) yes
N5 Zn1 N11 74.90(8) yes
N2 Zn1 N26 106.38(8) yes
N5 Zn1 N26 173.67(9) yes
N11 Zn1 N26 103.40(8) yes
N2 Zn1 N33 92.65(8) yes
N5 Zn1 N33 99.31(8) yes
N11 Zn1 N33 94.89(8) yes
N26 Zn1 N33 74.65(8) yes
N2 Zn1 N42 94.61(8) yes
N5 Zn1 N42 110.65(9) yes
N11 Zn1 N42 93.09(8) yes
N26 Zn1 N42 75.41(9) yes
N33 Zn1 N42 150.03(8) yes
Zn1 N2 C3 113.30(18) yes
Zn1 N2 C19 127.92(18) yes
C3 N2 C19 118.3(2) yes
N2 C3 C4 118.3(2) yes
N2 C3 H14 122.2 no
C4 C3 H14 119.6 no
C3 C4 N5 113.6(2) yes
C3 C4 C9 125.2(3) yes
N5 C4 C9 121.1(3) yes
C4 N5 Zn1 119.33(18) yes
C4 N5 C6 120.9(2) yes
Zn1 N5 C6 119.76(18) yes
N5 C6 C7 121.0(3) yes
N5 C6 C10 113.4(2) yes
C7 C6 C10 125.6(3) yes
C6 C7 C8 118.3(3) yes
C6 C7 H67 120.0 no
C8 C7 H67 121.7 no
C7 C8 C9 120.5(3) yes
C7 C8 H48 120.0 no
C9 C8 H48 119.5 no
C4 C9 C8 118.2(3) yes
C4 C9 H28 121.2 no
C8 C9 H28 120.6 no
C6 C10 N11 117.8(2) yes
C6 C10 H27 119.8 no
N11 C10 H27 122.4 no
Zn1 N11 C10 113.94(18) yes
Zn1 N11 C12 126.96(18) yes
C10 N11 C12 119.1(2) yes
N11 C12 C13 110.3(2) yes
N11 C12 H36 110.0 no
C13 C12 H36 110.1 no
N11 C12 H13 108.7 no
C13 C12 H13 109.4 no
H36 C12 H13 108.2 no
C12 C13 C14 123.5(3) yes
C12 C13 C18 119.6(3) yes
C14 C13 C18 116.9(3) yes
C13 C14 C15 118.9(3) yes
C13 C14 H61 119.9 no
C15 C14 H61 121.1 no
C14 C15 C16 118.9(3) yes
C14 C15 H18 120.3 no
C16 C15 H18 120.8 no
C15 C16 N17 123.9(3) yes
C15 C16 H35 118.5 no
N17 C16 H35 117.6 no
C16 N17 C18 116.2(3) yes
C13 C18 N17 125.2(3) yes
C13 C18 H32 118.2 no
N17 C18 H32 116.7 no
N2 C19 C20 112.6(2) yes
N2 C19 H34 110.5 no
C20 C19 H34 109.7 no
N2 C19 H69 107.2 no
C20 C19 H69 108.0 no
H34 C19 H69 108.8 no
C19 C20 C21 120.9(3) yes
C19 C20 C25 121.3(3) yes
C21 C20 C25 117.7(3) yes
C20 C21 N22 124.5(3) yes
C20 C21 H68 117.8 no
N22 C21 H68 117.7 no
C21 N22 C23 115.9(3) yes
N22 C23 C24 124.0(3) yes
N22 C23 H24 117.3 no
C24 C23 H24 118.6 no
C23 C24 C25 119.0(3) yes
C23 C24 H26 121.0 no
C25 C24 H26 120.0 no
C20 C25 C24 118.8(3) yes
C20 C25 H10 122.3 no
C24 C25 H10 118.9 no
Zn1 N26 C27 119.04(18) yes
Zn1 N26 C31 119.84(17) yes
C27 N26 C31 121.1(2) yes
N26 C27 C28 121.0(3) yes
N26 C27 C41 114.2(2) yes
C28 C27 C41 124.7(3) yes
C27 C28 C29 118.8(3) yes
C27 C28 H5 119.4 no
C29 C28 H5 121.8 no
C28 C29 C30 120.0(3) yes
C28 C29 H9 118.7 no
C30 C29 H9 121.3 no
C29 C30 C31 118.6(3) yes
C29 C30 H57 122.5 no
C31 C30 H57 119.0 no
C30 C31 N26 120.4(3) yes
C30 C31 C32 125.0(3) yes
N26 C31 C32 114.6(2) yes
C31 C32 N33 118.2(2) yes
C31 C32 H42 121.1 no
N33 C32 H42 120.7 no
Zn1 N33 C32 112.52(18) yes
Zn1 N33 C34 129.40(18) yes
C32 N33 C34 117.9(2) yes
N33 C34 C35 111.9(2) yes
N33 C34 H70 110.2 no
C35 C34 H70 109.1 no
N33 C34 H20 107.5 no
C35 C34 H20 107.2 no
H70 C34 H20 110.9 no
C34 C35 C36 120.7(3) yes
C34 C35 C40 122.1(3) yes
C36 C35 C40 117.1(3) yes
C35 C36 N37 125.1(3) yes
C35 C36 H7 117.5 no
N37 C36 H7 117.5 no
C36 N37 C38 115.9(3) yes
N37 C38 C39 124.3(3) yes
N37 C38 H22 118.1 no
C39 C38 H22 117.5 no
C38 C39 C40 118.9(3) yes
C38 C39 H15 120.5 no
C40 C39 H15 120.5 no
C35 C40 C39 118.7(3) yes
C35 C40 H50 120.1 no
C39 C40 H50 121.2 no
C27 C41 N42 119.0(2) yes
C27 C41 H16 119.0 no
N42 C41 H16 122.0 no
Zn1 N42 C41 111.99(19) yes
Zn1 N42 C43 129.45(19) yes
C41 N42 C43 118.5(2) yes
N42 C43 C44 110.7(2) yes
N42 C43 H17 107.7 no
C44 C43 H17 110.2 no
N42 C43 H53 109.9 no
C44 C43 H53 110.1 no
H17 C43 H53 108.2 no
C43 C44 C45 122.2(3) yes
C43 C44 C49 120.6(3) yes
C45 C44 C49 117.2(3) yes
C44 C45 C46 118.9(3) yes
C44 C45 H12 119.4 no
C46 C45 H12 121.7 no
C45 C46 C47 118.8(3) yes
C45 C46 H25 120.5 no
C47 C46 H25 120.8 no
C46 C47 N48 123.7(3) yes
C46 C47 H21 118.9 no
N48 C47 H21 117.4 no
C47 N48 C49 116.7(3) yes
C44 C49 N48 124.7(3) yes
C44 C49 H8 117.4 no
N48 C49 H8 117.9 no
O51 S50 O52 117.1(2) yes
O51 S50 O53 113.7(2) yes
O52 S50 O53 114.41(19) yes
O51 S50 C54 102.37(17) yes
O52 S50 C54 103.76(17) yes
O53 S50 C54 102.92(17) yes
S50 C54 F55 111.1(3) yes
S50 C54 F56 113.0(3) yes
F55 C54 F56 105.8(3) yes
S50 C54 F57 112.1(2) yes
F55 C54 F57 106.5(3) yes
F56 C54 F57 108.0(3) yes
O102 S101 O103 112.7(5) yes
O102 S101 O104 117.0(6) yes
O103 S101 O104 114.2(6) yes
O102 S101 C105 103.2(5) yes
O103 S101 C105 104.4(4) yes
O104 S101 C105 103.3(7) yes
O102 S101 O202 30.1(5) yes
O103 S101 O202 83.3(5) yes
O104 S101 O202 128.9(8) yes
C105 S101 O202 118.8(6) yes
O102 S101 O203 63.8(4) yes
O103 S101 O203 168.7(4) yes
O104 S101 O203 76.0(5) yes
C105 S101 O203 67.4(3) yes
O202 S101 O203 93.8(5) yes
O102 S101 O204 134.0(6) yes
O103 S101 O204 99.4(5) yes
O104 S101 O204 17.4(8) yes
C105 S101 O204 99.6(7) yes
O202 S101 O204 139.8(7) yes
O102 S101 C205 110.7(5) yes
O103 S101 C205 87.1(4) yes
O104 S101 C205 111.3(8) yes
C105 S101 C205 17.3(3) yes
O202 S101 C205 117.4(5) yes
O203 S101 O204 89.9(5) yes
O203 S101 C205 84.5(3) yes
O204 S101 C205 102.8(7) yes
S101 O102 S201 22.76(14) yes
S101 O103 S201 3.44(19) yes
S101 O103 O202 41.8(3) yes
S201 O103 O202 43.8(3) yes
S101 O103 F206 90.2(3) yes
S201 O103 F206 86.8(3) yes
O202 O103 F206 108.5(4) yes
S101 O104 S201 23.0(2) yes
S101 C105 F106 111.1(6) yes
S101 C105 F107 114.7(10) yes
F106 C105 F107 103.8(8) yes
S101 C105 F108 123.1(10) yes
F106 C105 F108 97.9(10) yes
F107 C105 F108 103.4(14) yes
S101 C105 S201 18.16(13) yes
F106 C105 S201 93.3(6) yes
F107 C105 S201 124.8(11) yes
F108 C105 S201 125.9(11) yes
S101 C105 F207 110.4(9) yes
F106 C105 F207 109.9(10) yes
F107 C105 F207 106.6(11) yes
F108 C105 F207 14.2(12) yes
S201 C105 F207 116.0(10) yes
S101 C105 F208 121.6(11) yes
F106 C105 F208 82.4(7) yes
F107 C105 F208 21.6(6) yes
F108 C105 F208 109.6(12) yes
S201 C105 F208 124.4(11) yes
F207 C105 F208 117.5(13) yes
C105 F106 S201 48.7(4) yes
C105 F106 O203 90.2(5) yes
S201 F106 O203 41.5(3) yes
C105 F106 F208 47.5(5) yes
S201 F106 F208 82.3(5) yes
O203 F106 F208 113.3(7) yes
C105 F107 C205 24.0(5) yes
C105 F107 F206 72.8(6) yes
C205 F107 F206 49.0(5) yes
C105 F108 C205 24.1(5) yes
O103 S201 C105 89.7(3) yes
O103 S201 F106 127.1(3) yes
C105 S201 F106 38.0(3) yes
O103 S201 O102 88.5(4) yes
C105 S201 O102 115.2(6) yes
F106 S201 O102 105.4(4) yes
O103 S201 O104 90.5(5) yes
C105 S201 O104 117.3(8) yes
F106 S201 O104 116.3(7) yes
O102 S201 O104 127.5(8) yes
O103 S201 O202 58.4(4) yes
C105 S201 O202 115.6(6) yes
F106 S201 O202 126.3(4) yes
O102 S201 O202 30.6(4) yes
O104 S201 O202 117.1(8) yes
O103 S201 O203 168.2(4) yes
C105 S201 O203 86.7(4) yes
F106 S201 O203 48.8(4) yes
O102 S201 O203 82.9(5) yes
O104 S201 O203 101.2(6) yes
O103 S201 O204 76.3(4) yes
C105 S201 O204 106.3(7) yes
F106 S201 O204 117.1(7) yes
O102 S201 O204 135.6(8) yes
O104 S201 O204 17.6(7) yes
O103 S201 C205 72.7(3) yes
C105 S201 C205 17.0(3) yes
F106 S201 C205 54.8(3) yes
O102 S201 C205 113.6(6) yes
O104 S201 C205 116.0(7) yes
O202 S201 O203 113.4(5) yes
O202 S201 O204 115.7(7) yes
O203 S201 O204 115.6(5) yes
O202 S201 C205 105.1(5) yes
O203 S201 C205 103.4(4) yes
O204 S201 C205 101.4(6) yes
O103 O202 S201 77.9(4) yes
O103 O202 S101 54.9(3) yes
S201 O202 S101 23.3(2) yes
S101 O203 F106 91.3(3) yes
S101 O203 S201 3.7(2) yes
F106 O203 S201 89.7(4) yes
S201 O204 S101 22.94(19) yes
S101 C205 S201 17.78(11) yes
S101 C205 F108 119.7(10) yes
S201 C205 F108 111.2(10) yes
S101 C205 F107 123.1(11) yes
S201 C205 F107 121.5(10) yes
F108 C205 F107 113.2(15) yes
S101 C205 F206 92.1(5) yes
S201 C205 F206 109.9(6) yes
F108 C205 F206 109.0(9) yes
F107 C205 F206 89.5(8) yes
S101 C205 F207 111.9(9) yes
S201 C205 F207 107.5(9) yes
F108 C205 F207 14.3(13) yes
F107 C205 F207 124.0(13) yes
F206 C205 F207 98.4(9) yes
S101 C205 F208 117.1(10) yes
S201 C205 F208 108.9(9) yes
F108 C205 F208 106.6(12) yes
F107 C205 F208 22.0(7) yes
F206 C205 F208 111.3(9) yes
F207 C205 F208 120.2(13) yes
C205 F206 F107 41.5(5) yes
C205 F206 O103 90.6(5) yes
F107 F206 O103 111.6(6) yes
C105 F207 C205 24.2(5) yes
C205 F208 C105 24.3(4) yes
C205 F208 F106 74.2(7) yes
C105 F208 F106 50.1(6) yes

loop_
_geom_bond_atom_site_label_1
_geom_bond_atom_site_label_2
_geom_bond_distance
_geom_bond_publ_flag
Zn1 N2 2.219(2) yes
Zn1 N5 2.052(2) yes
Zn1 N11 2.225(2) yes
Zn1 N26 2.051(2) yes
Zn1 N33 2.276(2) yes
Zn1 N42 2.253(2) yes
N2 C3 1.273(3) yes
N2 C19 1.472(4) yes
C3 C4 1.478(4) yes
C3 H14 0.937 no
C4 N5 1.334(3) yes
C4 C9 1.390(4) yes
N5 C6 1.337(3) yes
C6 C7 1.393(4) yes
C6 C10 1.481(4) yes
C7 C8 1.375(5) yes
C7 H67 0.927 no
C8 C9 1.384(5) yes
C8 H48 0.940 no
C9 H28 0.918 no
C10 N11 1.267(4) yes
C10 H27 0.932 no
N11 C12 1.470(3) yes
C12 C13 1.502(4) yes
C12 H36 0.959 no
C12 H13 0.953 no
C13 C14 1.389(4) yes
C13 C18 1.385(4) yes
C14 C15 1.387(5) yes
C14 H61 0.920 no
C15 C16 1.373(5) yes
C15 H18 0.934 no
C16 N17 1.332(5) yes
C16 H35 0.942 no
N17 C18 1.335(4) yes
C18 H32 0.934 no
C19 C20 1.509(4) yes
C19 H34 0.960 no
C19 H69 0.958 no
C20 C21 1.379(4) yes
C20 C25 1.386(4) yes
C21 N22 1.345(5) yes
C21 H68 0.939 no
N22 C23 1.338(5) yes
C23 C24 1.369(6) yes
C23 H24 0.937 no
C24 C25 1.379(5) yes
C24 H26 0.914 no
C25 H10 0.930 no
N26 C27 1.333(3) yes
N26 C31 1.334(4) yes
C27 C28 1.381(4) yes
C27 C41 1.475(4) yes
C28 C29 1.377(5) yes
C28 H5 0.927 no
C29 C30 1.377(5) yes
C29 H9 0.907 no
C30 C31 1.397(4) yes
C30 H57 0.935 no
C31 C32 1.472(4) yes
C32 N33 1.272(3) yes
C32 H42 0.919 no
N33 C34 1.470(4) yes
C34 C35 1.505(4) yes
C34 H70 0.971 no
C34 H20 0.970 no
C35 C36 1.378(4) yes
C35 C40 1.386(4) yes
C36 N37 1.330(4) yes
C36 H7 0.922 no
N37 C38 1.325(6) yes
C38 C39 1.362(6) yes
C38 H22 0.931 no
C39 C40 1.376(5) yes
C39 H15 0.930 no
C40 H50 0.917 no
C41 N42 1.264(4) yes
C41 H16 0.922 no
N42 C43 1.473(4) yes
C43 C44 1.500(4) yes
C43 H17 0.967 no
C43 H53 0.966 no
C44 C45 1.385(4) yes
C44 C49 1.385(4) yes
C45 C46 1.384(5) yes
C45 H12 0.931 no
C46 C47 1.374(5) yes
C46 H25 0.916 no
C47 N48 1.325(5) yes
C47 H21 0.936 no
N48 C49 1.330(5) yes
C49 H8 0.929 no
S50 O51 1.426(3) yes
S50 O52 1.427(3) yes
S50 O53 1.426(3) yes
S50 C54 1.812(3) yes
C54 F55 1.330(4) yes
C54 F56 1.294(4) yes
C54 F57 1.326(4) yes
S101 O102 1.453(7) yes
S101 O103 1.412(5) yes
S101 O104 1.445(11) yes
S101 C105 1.795(9) yes
S101 O202 1.150(6) yes
S101 O203 1.985(6) yes
S101 O204 1.399(10) yes
S101 C205 1.829(9) yes
O102 S201 1.398(7) yes
O103 S201 1.968(5) yes
O103 O202 1.714(9) yes
O103 F206 1.808(7) yes
O104 S201 1.357(10) yes
C105 F106 1.330(9) yes
C105 F107 1.338(15) yes
C105 F108 1.304(16) yes
C105 S201 1.624(9) yes
C105 F207 1.331(18) yes
C105 F208 1.279(13) yes
F106 S201 2.157(6) yes
F106 O203 1.622(10) yes
F106 F208 1.719(12) yes
F107 C205 1.162(12) yes
F107 F206 1.756(9) yes
F108 C205 1.320(18) yes
S201 O202 1.392(7) yes
S201 O203 1.430(6) yes
S201 O204 1.437(11) yes
S201 C205 1.827(9) yes
C205 F206 1.325(9) yes
C205 F207 1.260(17) yes
C205 F208 1.314(14) yes

loop_
_geom_hbond_atom_site_label_D
_geom_hbond_atom_site_label_H
_geom_hbond_atom_site_label_A
_geom_hbond_site_symmetry_A
_geom_hbond_angle_DHA
_geom_hbond_distance_DH
_geom_hbond_distance_HA
_geom_hbond_distance_DA
_geom_hbond_publ_flag
C24 H26 O103 2_656 160.16(15) 0.914 2.370 3.244(5) yes
C19 H34 O203 2_666 142.0(2) 0.960 2.435 3.246(5) yes
C40 H50 O102 . 173.6(2) 0.917 2.357 3.270(5) yes
C14 H61 O51 . 157.91(10) 0.920 2.533 3.402(5) yes
C7 H67 O53 2_565 150.61(10) 0.927 2.468 3.308(5) yes
C49 H8 O52 . 156.58(10) 0.929 2.591 3.464(5) yes
C29 H9 O204 2_656 143.4(3) 0.907 2.386 3.161(5) yes
C3 H14 O104 2_666 166.8(3) 0.937 2.298 3.217(5) yes
C3 H14 O204 2_666 176.9(3) 0.937 2.410 3.346(5) yes
